data_7107608
loop_
_publ_author_name
'Tong Wu'
'Lin-Hong Weng'
'Guo-Xin Jin'

_publ_section_title
;
 Sunlight induced cycloaddition and host-guest property of self-assembled
 organometallic macrocycles based on a versatile building block
;
_journal_name_full Chem.Commun.
_journal_page_first 4435
_journal_paper_doi 10.1039/c2cc30630a
_journal_volume 48
_journal_year 2012
_chemical_formula_sum 'C100 H112 F12 Ir4 N12 O16 S4'
_chemical_formula_weight 2863.06
_chemical_name_systematic
;
?
;
_space_group_IT_number 14
_symmetry_cell_setting monoclinic
_symmetry_space_group_name_Hall '-P 2ybc'
_symmetry_space_group_name_H-M 'P 1 21/c 1'
_atom_sites_solution_hydrogens geom
_atom_sites_solution_primary direct
_atom_sites_solution_secondary difmap
_audit_creation_method SHELXL-97
_cell_angle_alpha 90.00
_cell_angle_beta 98.0130(10)
_cell_angle_gamma 90.00
_cell_formula_units_Z 2
_cell_length_a 13.0767(9)
_cell_length_b 23.9320(17)
_cell_length_c 18.5594(14)
_cell_measurement_reflns_used 9079
_cell_measurement_temperature 173(2)
_cell_measurement_theta_max 27.79
_cell_measurement_theta_min 2.37
_cell_volume 5751.5(7)
_computing_cell_refinement 'Bruker SAINT'
_computing_data_collection 'Bruker APEX2'
_computing_data_reduction 'Bruker SAINT'
_computing_molecular_graphics 'Bruker SHELXTL'
_computing_publication_material 'Bruker SHELXTL'
_computing_structure_refinement 'SHELXL-97 (Sheldrick, 1997)'
_computing_structure_solution 'SHELXS-97 (Sheldrick, 1990)'
_diffrn_ambient_temperature 173(2)
_diffrn_measured_fraction_theta_full 0.991
_diffrn_measured_fraction_theta_max 0.991
_diffrn_measurement_device_type 'Bruker APEX-II CCD'
_diffrn_measurement_method '\f and \w scans'
_diffrn_radiation_monochromator graphite
_diffrn_radiation_source 'fine-focus sealed tube'
_diffrn_radiation_type MoK\a
_diffrn_radiation_wavelength 0.71073
_diffrn_reflns_av_R_equivalents 0.0281
_diffrn_reflns_av_sigmaI/netI 0.0337
_diffrn_reflns_limit_h_max 17
_diffrn_reflns_limit_h_min -17
_diffrn_reflns_limit_k_max 31
_diffrn_reflns_limit_k_min -31
_diffrn_reflns_limit_l_max 24
_diffrn_reflns_limit_l_min -16
_diffrn_reflns_number 42266
_diffrn_reflns_theta_full 27.81
_diffrn_reflns_theta_max 27.81
_diffrn_reflns_theta_min 1.40
_diffrn_standards_decay_% 4.27
_exptl_absorpt_coefficient_mu 4.768
_exptl_absorpt_correction_T_max 0.6471
_exptl_absorpt_correction_T_min 0.4807
_exptl_absorpt_correction_type multi-scan
_exptl_absorpt_process_details sadabs
_exptl_crystal_colour yellow
_exptl_crystal_density_diffrn 1.653
_exptl_crystal_density_method 'not measured'
_exptl_crystal_description block
_exptl_crystal_F_000 2808
_exptl_crystal_size_max 0.18
_exptl_crystal_size_mid 0.16
_exptl_crystal_size_min 0.10
_platon_squeeze_details
;
;
_refine_diff_density_max 2.208
_refine_diff_density_min -1.213
_refine_diff_density_rms 0.187
_refine_ls_extinction_method none
_refine_ls_goodness_of_fit_ref 1.087
_refine_ls_hydrogen_treatment constr
_refine_ls_matrix_type full
_refine_ls_number_parameters 714
_refine_ls_number_reflns 13510
_refine_ls_number_restraints 49
_refine_ls_restrained_S_all 1.100
_refine_ls_R_factor_all 0.0533
_refine_ls_R_factor_gt 0.0395
_refine_ls_shift/su_max 0.004
_refine_ls_shift/su_mean 0.000
_refine_ls_structure_factor_coef Fsqd
_refine_ls_weighting_details 'calc w=1/[\s^2^(Fo^2^)+(0.0695P)^2^+9.7304P] where P=(Fo^2^+2Fc^2^)/3'
_refine_ls_weighting_scheme calc
_refine_ls_wR_factor_gt 0.1121
_refine_ls_wR_factor_ref 0.1192
_reflns_number_gt 10761
_reflns_number_total 13510
_reflns_threshold_expression >2sigma(I)
_cod_data_source_file c2cc30630a.txt
_cod_data_source_block 2
_cod_original_sg_symbol_H-M P2(1)/c
_cod_database_code 7107608

loop_
_symmetry_equiv_pos_as_xyz
'x, y, z'
'-x, y+1/2, -z+1/2'
'-x, -y, -z'
'x, -y-1/2, z-1/2'

loop_
_atom_site_label
_atom_site_type_symbol
_atom_site_fract_x
_atom_site_fract_y
_atom_site_fract_z
_atom_site_U_iso_or_equiv
_atom_site_adp_type
_atom_site_occupancy
_atom_site_symmetry_multiplicity
_atom_site_calc_flag
_atom_site_refinement_flags
_atom_site_disorder_assembly
_atom_site_disorder_group
Ir1 Ir 0.488698(14) 0.602161(8) 0.172459(12) 0.02663(7) Uani 1 1 d . . .
Ir2 Ir 0.165610(16) 0.757606(8) 0.165987(12) 0.02832(7) Uani 1 1 d . . .
N1 N 0.4293(3) 0.67632(17) 0.1149(3) 0.0269(9) Uani 1 1 d . . .
N2 N 0.3702(3) 0.62765(18) 0.2371(3) 0.0290(9) Uani 1 1 d . . .
N3 N 0.2369(4) 0.68970(18) 0.2327(3) 0.0311(10) Uani 1 1 d . . .
N4 N 0.2952(3) 0.73789(17) 0.1105(3) 0.0265(9) Uani 1 1 d . . .
N5 N 0.3613(3) 0.56160(18) 0.1095(3) 0.0261(9) Uani 1 1 d . . .
N6 N 0.0919(3) 0.69174(17) 0.1028(3) 0.0277(9) Uani 1 1 d . . .
S1 S 0.23348(16) 0.32163(11) 0.12753(13) 0.0669(6) Uani 1 1 d . . .
O1 O 0.2379(5) 0.2840(3) 0.1875(4) 0.089(2) Uani 1 1 d . . .
O2 O 0.3308(5) 0.3430(4) 0.1149(4) 0.099(2) Uani 1 1 d . . .
O3 O 0.1546(5) 0.3625(2) 0.1222(4) 0.0752(17) Uani 1 1 d . . .
F1 F 0.2635(6) 0.2352(3) 0.0448(5) 0.125(3) Uani 1 1 d . . .
F2 F 0.1068(5) 0.2501(3) 0.0547(4) 0.0968(19) Uani 1 1 d . . .
F3 F 0.1824(6) 0.3041(3) -0.0123(4) 0.113(2) Uani 1 1 d . . .
F4 F 1.0666(4) 0.4992(3) 0.2332(3) 0.0890(18) Uani 1 1 d . A .
F5 F 1.0187(6) 0.4947(6) 0.3356(4) 0.169(4) Uani 1 1 d U A .
F6 F 1.0078(8) 0.4266(3) 0.2771(7) 0.171(4) Uani 1 1 d U A .
S2 S 0.8662(3) 0.5098(3) 0.2421(3) 0.0500(14) Uani 0.568(11) 1 d PU A 1
O4 O 0.8101(13) 0.4885(8) 0.2928(9) 0.077(5) Uani 0.568(11) 1 d PU A 1
O5 O 0.8889(11) 0.5677(5) 0.2580(11) 0.108(6) Uani 0.568(11) 1 d P A 1
O6 O 0.8354(11) 0.5001(9) 0.1707(7) 0.101(5) Uani 0.568(11) 1 d PU A 1
S2' S 0.8737(3) 0.4800(3) 0.2215(3) 0.0401(16) Uani 0.432(11) 1 d PU A 2
O4' O 0.8033(15) 0.4660(6) 0.2711(10) 0.046(4) Uani 0.432(11) 1 d PU A 2
O5' O 0.8626(10) 0.5390(6) 0.1942(10) 0.060(4) Uani 0.432(11) 1 d PU A 2
O6' O 0.8824(16) 0.4371(6) 0.1705(7) 0.095(7) Uani 0.432(11) 1 d P A 2
C1 C 0.3512(4) 0.6974(2) 0.1444(3) 0.0269(10) Uani 1 1 d . . .
C2 C 0.3208(4) 0.6727(2) 0.2078(3) 0.0292(11) Uani 1 1 d . . .
C3 C 0.3084(5) 0.6120(2) 0.2896(3) 0.0316(12) Uani 1 1 d . . .
C4 C 0.3191(5) 0.5671(3) 0.3386(4) 0.0426(14) Uani 1 1 d . . .
H4 H 0.3750 0.5414 0.3406 0.051 Uiso 1 1 calc R . .
C5 C 0.2452(6) 0.5621(3) 0.3833(4) 0.0548(18) Uani 1 1 d . . .
H5 H 0.2502 0.5321 0.4171 0.066 Uiso 1 1 calc R . .
C6 C 0.1623(7) 0.5993(3) 0.3814(4) 0.060(2) Uani 1 1 d . . .
H6 H 0.1124 0.5942 0.4134 0.073 Uiso 1 1 calc R . .
C7 C 0.1530(6) 0.6438(3) 0.3328(4) 0.0465(15) Uani 1 1 d . . .
H7 H 0.0971 0.6693 0.3312 0.056 Uiso 1 1 calc R . .
C8 C 0.2260(4) 0.6501(2) 0.2872(3) 0.0317(12) Uani 1 1 d . . .
C9 C 0.3445(4) 0.7466(2) 0.0483(3) 0.0280(11) Uani 1 1 d . . .
C10 C 0.3238(5) 0.7835(2) -0.0104(4) 0.0386(13) Uani 1 1 d . . .
H10 H 0.2679 0.8090 -0.0130 0.046 Uiso 1 1 calc R . .
C11 C 0.3851(5) 0.7819(3) -0.0635(4) 0.0499(17) Uani 1 1 d . . .
H11 H 0.3718 0.8068 -0.1036 0.060 Uiso 1 1 calc R . .
C12 C 0.4681(5) 0.7442(3) -0.0603(4) 0.0473(16) Uani 1 1 d . . .
H12 H 0.5103 0.7445 -0.0980 0.057 Uiso 1 1 calc R . .
C13 C 0.4898(5) 0.7067(3) -0.0036(4) 0.0392(13) Uani 1 1 d . . .
H13 H 0.5451 0.6809 -0.0023 0.047 Uiso 1 1 calc R . .
C14 C 0.4280(4) 0.7081(2) 0.0513(3) 0.0265(10) Uani 1 1 d . . .
C15 C 0.3042(4) 0.5245(2) 0.1391(3) 0.0331(12) Uani 1 1 d . . .
H15 H 0.3257 0.5133 0.1880 0.040 Uiso 1 1 calc R . .
C16 C 0.2153(4) 0.5014(2) 0.1024(3) 0.0300(11) Uani 1 1 d . . .
H16 H 0.1777 0.4746 0.1260 0.036 Uiso 1 1 calc R . .
C17 C 0.1809(4) 0.5167(2) 0.0322(3) 0.0260(10) Uani 1 1 d . . .
C18 C 0.2443(4) 0.5533(2) -0.0008(3) 0.0299(11) Uani 1 1 d . . .
H18 H 0.2262 0.5636 -0.0504 0.036 Uiso 1 1 calc R . .
C19 C 0.3332(4) 0.5743(2) 0.0389(3) 0.0284(11) Uani 1 1 d . . .
H19 H 0.3758 0.5986 0.0157 0.034 Uiso 1 1 calc R . .
C20 C 0.0439(5) 0.6508(2) 0.1339(3) 0.0347(12) Uani 1 1 d . . .
H20 H 0.0355 0.6546 0.1837 0.042 Uiso 1 1 calc R . .
C21 C 0.0058(5) 0.6030(2) 0.0970(3) 0.0330(12) Uani 1 1 d . . .
H21 H -0.0259 0.5745 0.1219 0.040 Uiso 1 1 calc R . .
C22 C 0.0142(4) 0.5971(2) 0.0239(3) 0.0265(11) Uani 1 1 d . . .
C23 C 0.0592(4) 0.6415(2) -0.0096(3) 0.0325(12) Uani 1 1 d . . .
H23 H 0.0636 0.6400 -0.0602 0.039 Uiso 1 1 calc R . .
C24 C 0.0972(4) 0.6875(2) 0.0302(3) 0.0298(11) Uani 1 1 d . . .
H24 H 0.1279 0.7170 0.0065 0.036 Uiso 1 1 calc R . .
C25 C 0.0805(4) 0.4993(2) -0.0126(3) 0.0254(10) Uani 1 1 d . . .
H25 H 0.0933 0.4872 -0.0622 0.030 Uiso 1 1 calc R . .
C26 C -0.0113(4) 0.5439(2) -0.0193(3) 0.0255(10) Uani 1 1 d . . .
H26 H -0.0377 0.5523 -0.0714 0.031 Uiso 1 1 calc R . .
C27 C 0.6507(4) 0.6243(3) 0.1854(4) 0.0400(14) Uani 1 1 d . . .
C28 C 0.6238(5) 0.6085(3) 0.2544(4) 0.0482(17) Uani 1 1 d . . .
C29 C 0.5904(5) 0.5511(3) 0.2476(4) 0.0425(15) Uani 1 1 d . . .
C30 C 0.5945(5) 0.5332(3) 0.1751(4) 0.0455(16) Uani 1 1 d . . .
C31 C 0.6297(4) 0.5789(2) 0.1340(4) 0.0398(14) Uani 1 1 d . . .
C32 C 0.6980(6) 0.6795(3) 0.1660(5) 0.060(2) Uani 1 1 d . . .
H32A H 0.6750 0.7095 0.1960 0.091 Uiso 1 1 calc R . .
H32B H 0.6760 0.6879 0.1145 0.091 Uiso 1 1 calc R . .
H32C H 0.7735 0.6768 0.1751 0.091 Uiso 1 1 calc R . .
C33 C 0.6335(7) 0.6432(4) 0.3219(5) 0.074(3) Uani 1 1 d . . .
H33A H 0.6951 0.6317 0.3548 0.112 Uiso 1 1 calc R . .
H33B H 0.5722 0.6380 0.3460 0.112 Uiso 1 1 calc R . .
H33C H 0.6396 0.6827 0.3090 0.112 Uiso 1 1 calc R . .
C34 C 0.5667(6) 0.5152(4) 0.3090(5) 0.079(3) Uani 1 1 d . . .
H34A H 0.5148 0.4872 0.2905 0.118 Uiso 1 1 calc R . .
H34B H 0.5399 0.5385 0.3456 0.118 Uiso 1 1 calc R . .
H34C H 0.6298 0.4962 0.3312 0.118 Uiso 1 1 calc R . .
C35 C 0.5698(6) 0.4756(3) 0.1445(5) 0.0558(19) Uani 1 1 d . . .
H35A H 0.6342 0.4560 0.1395 0.084 Uiso 1 1 calc R . .
H35B H 0.5276 0.4788 0.0967 0.084 Uiso 1 1 calc R . .
H35C H 0.5316 0.4547 0.1775 0.084 Uiso 1 1 calc R . .
C36 C 0.6577(6) 0.5766(3) 0.0592(4) 0.0555(19) Uani 1 1 d . . .
H36A H 0.6614 0.6146 0.0401 0.083 Uiso 1 1 calc R . .
H36B H 0.6052 0.5553 0.0277 0.083 Uiso 1 1 calc R . .
H36C H 0.7250 0.5583 0.0603 0.083 Uiso 1 1 calc R . .
C37 C 0.1833(6) 0.8263(3) 0.2417(4) 0.0499(17) Uani 1 1 d . . .
C38 C 0.1905(6) 0.8468(2) 0.1711(5) 0.055(2) Uani 1 1 d . . .
C39 C 0.0944(6) 0.8338(3) 0.1258(4) 0.0482(17) Uani 1 1 d . . .
C40 C 0.0305(5) 0.8084(3) 0.1696(4) 0.0420(15) Uani 1 1 d . . .
C41 C 0.0843(5) 0.8023(3) 0.2408(4) 0.0442(15) Uani 1 1 d . . .
C42 C 0.2652(8) 0.8305(4) 0.3091(6) 0.081(3) Uani 1 1 d . . .
H42A H 0.2515 0.8636 0.3375 0.121 Uiso 1 1 calc R . .
H42B H 0.3337 0.8338 0.2938 0.121 Uiso 1 1 calc R . .
H42C H 0.2628 0.7970 0.3390 0.121 Uiso 1 1 calc R . .
C43 C 0.2827(7) 0.8758(3) 0.1447(7) 0.086(3) Uani 1 1 d . . .
H43A H 0.3388 0.8795 0.1853 0.129 Uiso 1 1 calc R . .
H43B H 0.2619 0.9129 0.1258 0.129 Uiso 1 1 calc R . .
H43C H 0.3066 0.8534 0.1060 0.129 Uiso 1 1 calc R . .
C44 C 0.0643(9) 0.8527(4) 0.0486(5) 0.087(3) Uani 1 1 d . . .
H44A H 0.0224 0.8237 0.0213 0.130 Uiso 1 1 calc R . .
H44B H 0.1266 0.8594 0.0260 0.130 Uiso 1 1 calc R . .
H44C H 0.0241 0.8873 0.0480 0.130 Uiso 1 1 calc R . .
C45 C -0.0795(6) 0.7896(4) 0.1468(6) 0.070(2) Uani 1 1 d . . .
H45A H -0.1259 0.8218 0.1463 0.105 Uiso 1 1 calc R . .
H45B H -0.0980 0.7617 0.1814 0.105 Uiso 1 1 calc R . .
H45C H -0.0858 0.7732 0.0981 0.105 Uiso 1 1 calc R . .
C46 C 0.0379(7) 0.7809(3) 0.3068(5) 0.064(2) Uani 1 1 d . . .
H46A H 0.0926 0.7647 0.3421 0.095 Uiso 1 1 calc R . .
H46B H -0.0141 0.7523 0.2912 0.095 Uiso 1 1 calc R . .
H46C H 0.0055 0.8120 0.3295 0.095 Uiso 1 1 calc R . .
C47 C 0.1953(7) 0.2764(5) 0.0515(6) 0.080(3) Uani 1 1 d . . .
C48 C 0.9973(6) 0.4776(3) 0.2691(5) 0.0559(19) Uani 1 1 d . . .
C49 C 0.4832(10) 0.2976(5) 0.2721(9) 0.123(5) Uani 1 1 d . . .
O7 O 0.4758(6) 0.3476(3) 0.2351(5) 0.104(3) Uani 1 1 d . . .
C50 C 0.2708(11) 0.4096(8) 0.3026(14) 0.185(10) Uani 1 1 d D . .
O8 O 0.3684(9) 0.4293(5) 0.2867(9) 0.179(5) Uani 1 1 d D . .

loop_
_atom_site_aniso_label
_atom_site_aniso_U_11
_atom_site_aniso_U_22
_atom_site_aniso_U_33
_atom_site_aniso_U_23
_atom_site_aniso_U_13
_atom_site_aniso_U_12
Ir1 0.02171(10) 0.02081(10) 0.03524(12) 0.00069(8) -0.00352(8) 0.00016(7)
Ir2 0.03029(11) 0.01652(10) 0.03735(13) -0.00750(8) 0.00192(9) 0.00048(7)
N1 0.027(2) 0.021(2) 0.032(2) 0.0010(18) 0.0019(18) -0.0006(16)
N2 0.032(2) 0.022(2) 0.031(2) -0.0011(18) -0.0004(19) 0.0014(17)
N3 0.035(2) 0.023(2) 0.034(3) -0.0065(19) 0.003(2) -0.0009(18)
N4 0.029(2) 0.0161(19) 0.034(2) -0.0010(17) 0.0028(19) 0.0007(16)
N5 0.0222(19) 0.023(2) 0.032(2) 0.0003(18) 0.0017(17) -0.0002(16)
N6 0.029(2) 0.0188(19) 0.035(2) -0.0038(18) 0.0064(19) -0.0013(16)
S1 0.0488(11) 0.0813(15) 0.0687(14) 0.0157(12) 0.0016(9) 0.0077(10)
O1 0.075(4) 0.101(5) 0.090(5) 0.039(4) 0.003(4) 0.022(4)
O2 0.055(4) 0.133(7) 0.104(6) 0.015(5) -0.008(4) -0.010(4)
O3 0.067(4) 0.057(3) 0.098(5) 0.011(3) 0.000(3) 0.011(3)
F1 0.104(5) 0.125(6) 0.144(7) -0.028(5) 0.012(5) 0.048(4)
F2 0.082(4) 0.102(5) 0.103(5) -0.016(4) 0.001(4) -0.001(3)
F3 0.114(5) 0.154(7) 0.069(4) 0.002(4) 0.010(4) -0.009(5)
F4 0.048(3) 0.106(4) 0.116(5) 0.036(4) 0.025(3) -0.008(3)
F5 0.114(6) 0.311(12) 0.074(5) -0.004(6) -0.013(4) -0.061(7)
F6 0.153(6) 0.084(5) 0.285(9) 0.042(6) 0.068(6) 0.001(4)
S2 0.0400(16) 0.065(3) 0.046(2) 0.011(2) 0.0095(14) 0.0062(17)
O4 0.055(7) 0.110(12) 0.070(9) 0.018(8) 0.023(6) -0.008(9)
O5 0.086(9) 0.060(7) 0.184(18) -0.005(9) 0.037(10) 0.018(6)
O6 0.084(8) 0.162(14) 0.054(7) 0.006(8) 0.000(6) -0.004(9)
S2' 0.037(2) 0.044(3) 0.039(3) 0.013(2) 0.0055(17) -0.0059(19)
O4' 0.043(7) 0.040(7) 0.061(10) 0.014(6) 0.023(7) -0.008(6)
O5' 0.054(7) 0.046(7) 0.083(10) 0.033(7) 0.022(7) 0.006(6)
O6' 0.166(17) 0.064(9) 0.042(8) -0.004(7) -0.035(9) -0.044(10)
C1 0.025(2) 0.020(2) 0.034(3) 0.000(2) 0.000(2) -0.0040(19)
C2 0.034(3) 0.023(2) 0.030(3) -0.001(2) -0.001(2) -0.001(2)
C3 0.041(3) 0.030(3) 0.022(3) -0.005(2) -0.003(2) -0.002(2)
C4 0.051(4) 0.039(3) 0.037(3) 0.009(3) 0.007(3) 0.003(3)
C5 0.072(5) 0.055(4) 0.039(4) 0.009(3) 0.013(4) 0.001(4)
C6 0.088(6) 0.051(4) 0.048(4) -0.002(3) 0.032(4) -0.004(4)
C7 0.059(4) 0.042(3) 0.037(4) -0.003(3) 0.005(3) -0.009(3)
C8 0.039(3) 0.025(3) 0.029(3) -0.009(2) 0.001(2) -0.005(2)
C9 0.023(2) 0.027(3) 0.032(3) -0.001(2) 0.000(2) -0.0051(19)
C10 0.036(3) 0.031(3) 0.047(4) 0.008(3) 0.000(3) 0.008(2)
C11 0.046(4) 0.056(4) 0.047(4) 0.027(3) 0.008(3) 0.006(3)
C12 0.041(3) 0.061(4) 0.042(4) 0.013(3) 0.011(3) 0.003(3)
C13 0.035(3) 0.042(3) 0.041(3) 0.008(3) 0.005(3) 0.008(2)
C14 0.025(2) 0.023(2) 0.030(3) 0.002(2) -0.001(2) -0.0021(19)
C15 0.034(3) 0.029(3) 0.033(3) 0.002(2) -0.005(2) -0.006(2)
C16 0.030(3) 0.025(2) 0.034(3) 0.000(2) 0.005(2) -0.007(2)
C17 0.027(2) 0.022(2) 0.029(3) -0.006(2) 0.006(2) -0.0071(19)
C18 0.028(3) 0.031(3) 0.030(3) -0.001(2) 0.004(2) -0.005(2)
C19 0.028(3) 0.026(3) 0.030(3) -0.004(2) 0.001(2) -0.004(2)
C20 0.042(3) 0.029(3) 0.034(3) -0.007(2) 0.007(2) -0.005(2)
C21 0.040(3) 0.025(3) 0.034(3) -0.004(2) 0.007(2) -0.012(2)
C22 0.026(2) 0.020(2) 0.030(3) -0.003(2) -0.006(2) -0.0032(19)
C23 0.035(3) 0.029(3) 0.031(3) 0.001(2) -0.001(2) -0.007(2)
C24 0.033(3) 0.022(2) 0.033(3) 0.002(2) -0.001(2) -0.003(2)
C25 0.027(2) 0.021(2) 0.028(3) -0.007(2) 0.003(2) -0.0066(19)
C26 0.025(2) 0.025(2) 0.027(3) -0.003(2) 0.002(2) -0.0038(19)
C27 0.021(2) 0.040(3) 0.055(4) 0.001(3) -0.009(2) -0.006(2)
C28 0.029(3) 0.059(4) 0.050(4) 0.001(3) -0.017(3) -0.002(3)
C29 0.031(3) 0.043(3) 0.052(4) 0.012(3) 0.004(3) 0.009(3)
C30 0.028(3) 0.031(3) 0.073(5) 0.004(3) -0.008(3) 0.010(2)
C31 0.024(3) 0.032(3) 0.061(4) 0.011(3) 0.000(3) 0.009(2)
C32 0.043(4) 0.052(4) 0.085(6) 0.006(4) 0.006(4) -0.019(3)
C33 0.069(6) 0.095(7) 0.053(5) -0.010(5) -0.016(4) -0.005(5)
C34 0.047(4) 0.105(7) 0.088(6) 0.067(6) 0.020(4) 0.035(4)
C35 0.055(4) 0.030(3) 0.083(6) -0.003(3) 0.011(4) 0.011(3)
C36 0.043(4) 0.064(5) 0.063(5) 0.008(4) 0.021(3) 0.022(3)
C37 0.057(4) 0.032(3) 0.060(5) -0.021(3) 0.005(3) 0.002(3)
C38 0.056(4) 0.017(3) 0.093(6) -0.019(3) 0.016(4) 0.000(3)
C39 0.058(4) 0.027(3) 0.060(4) -0.002(3) 0.008(3) 0.018(3)
C40 0.039(3) 0.033(3) 0.054(4) -0.016(3) 0.006(3) 0.013(3)
C41 0.055(4) 0.031(3) 0.048(4) -0.016(3) 0.010(3) 0.009(3)
C42 0.080(6) 0.072(6) 0.083(7) -0.050(5) -0.011(5) 0.000(5)
C43 0.075(6) 0.031(4) 0.163(11) -0.017(5) 0.059(7) -0.019(4)
C44 0.120(8) 0.071(6) 0.071(6) 0.026(5) 0.021(6) 0.062(6)
C45 0.049(4) 0.064(5) 0.096(7) -0.026(5) 0.001(4) 0.015(4)
C46 0.077(5) 0.057(5) 0.063(5) -0.013(4) 0.028(4) 0.015(4)
C47 0.057(5) 0.110(8) 0.074(7) 0.004(6) 0.011(5) 0.011(5)
C48 0.055(4) 0.049(4) 0.064(5) 0.013(4) 0.010(4) -0.008(3)
C49 0.107(9) 0.081(8) 0.167(14) 0.041(9) -0.032(9) -0.003(7)
O7 0.095(5) 0.091(5) 0.119(7) 0.033(5) -0.004(5) 0.011(4)
C50 0.074(9) 0.146(15) 0.33(3) -0.039(17) 0.010(13) -0.021(9)
O8 0.134(9) 0.128(9) 0.284(18) 0.004(10) 0.052(10) 0.000(7)

loop_
_atom_type_symbol
_atom_type_description
_atom_type_scat_dispersion_real
_atom_type_scat_dispersion_imag
_atom_type_scat_source
C C 0.0033 0.0016 'International Tables Vol C Tables 4.2.6.8 and 6.1.1.4'
H H 0.0000 0.0000 'International Tables Vol C Tables 4.2.6.8 and 6.1.1.4'
N N 0.0061 0.0033 'International Tables Vol C Tables 4.2.6.8 and 6.1.1.4'
O O 0.0106 0.0060 'International Tables Vol C Tables 4.2.6.8 and 6.1.1.4'
F F 0.0171 0.0103 'International Tables Vol C Tables 4.2.6.8 and 6.1.1.4'
S S 0.1246 0.1234 'International Tables Vol C Tables 4.2.6.8 and 6.1.1.4'
Ir Ir -1.4442 7.9887 'International Tables Vol C Tables 4.2.6.8 and 6.1.1.4'

loop_
_geom_angle_atom_site_label_1
_geom_angle_atom_site_label_2
_geom_angle_atom_site_label_3
_geom_angle
_geom_angle_site_symmetry_1
_geom_angle_site_symmetry_3
N5 Ir1 C31 110.0(2) . .
N5 Ir1 C30 96.5(2) . .
C31 Ir1 C30 39.4(2) . .
N5 Ir1 N1 84.44(16) . .
C31 Ir1 N1 108.4(2) . .
C30 Ir1 N1 145.9(2) . .
N5 Ir1 C27 148.3(2) . .
C31 Ir1 C27 39.2(3) . .
C30 Ir1 C27 64.4(2) . .
N1 Ir1 C27 97.6(2) . .
N5 Ir1 C29 117.4(2) . .
C31 Ir1 C29 65.7(2) . .
C30 Ir1 C29 38.4(3) . .
N1 Ir1 C29 158.2(2) . .
C27 Ir1 C29 64.1(2) . .
N5 Ir1 C28 156.1(2) . .
C31 Ir1 C28 66.2(3) . .
C30 Ir1 C28 65.1(3) . .
N1 Ir1 C28 119.4(2) . .
C27 Ir1 C28 38.4(3) . .
C29 Ir1 C28 38.8(3) . .
N5 Ir1 N2 82.41(17) . .
C31 Ir1 N2 165.8(2) . .
C30 Ir1 N2 135.1(2) . .
N1 Ir1 N2 78.90(17) . .
C27 Ir1 N2 129.2(2) . .
C29 Ir1 N2 102.9(2) . .
C28 Ir1 N2 99.6(2) . .
N6 Ir2 C39 107.5(2) . .
N6 Ir2 C41 120.1(2) . .
C39 Ir2 C41 64.5(3) . .
N6 Ir2 C40 97.2(2) . .
C39 Ir2 C40 37.7(3) . .
C41 Ir2 C40 38.4(3) . .
N6 Ir2 C37 158.4(2) . .
C39 Ir2 C37 65.0(3) . .
C41 Ir2 C37 38.4(3) . .
C40 Ir2 C37 64.1(3) . .
N6 Ir2 N4 84.26(16) . .
C39 Ir2 N4 110.7(2) . .
C41 Ir2 N4 155.7(2) . .
C40 Ir2 N4 147.3(2) . .
C37 Ir2 N4 117.3(2) . .
N6 Ir2 C38 144.6(3) . .
C39 Ir2 C38 39.3(3) . .
C41 Ir2 C38 64.2(3) . .
C40 Ir2 C38 63.9(3) . .
C37 Ir2 C38 38.3(3) . .
N4 Ir2 C38 96.5(2) . .
N6 Ir2 N3 83.37(17) . .
C39 Ir2 N3 165.8(2) . .
C41 Ir2 N3 102.4(2) . .
C40 Ir2 N3 133.9(2) . .
C37 Ir2 N3 101.5(2) . .
N4 Ir2 N3 78.79(17) . .
C38 Ir2 N3 131.6(3) . .
C1 N1 C14 102.9(4) . .
C1 N1 Ir1 110.7(3) . .
C14 N1 Ir1 145.4(4) . .
C2 N2 C3 101.9(5) . .
C2 N2 Ir1 110.1(4) . .
C3 N2 Ir1 146.4(4) . .
C2 N3 C8 102.5(5) . .
C2 N3 Ir2 110.1(4) . .
C8 N3 Ir2 146.7(4) . .
C1 N4 C9 102.3(4) . .
C1 N4 Ir2 110.7(4) . .
C9 N4 Ir2 146.8(4) . .
C15 N5 C19 117.5(5) . .
C15 N5 Ir1 121.3(4) . .
C19 N5 Ir1 121.2(3) . .
C20 N6 C24 117.7(5) . .
C20 N6 Ir2 120.8(4) . .
C24 N6 Ir2 121.4(3) . .
O3 S1 O2 113.6(5) . .
O3 S1 O1 116.2(4) . .
O2 S1 O1 114.6(4) . .
O3 S1 C47 104.0(4) . .
O2 S1 C47 104.2(5) . .
O1 S1 C47 102.1(5) . .
O6 S2 O4 119.6(11) . .
O6 S2 O5 113.1(13) . .
O4 S2 O5 109.4(10) . .
O6 S2 C48 109.0(8) . .
O4 S2 C48 102.8(8) . .
O5 S2 C48 100.7(7) . .
O6' S2' O4' 112.4(10) . .
O6' S2' O5' 118.1(10) . .
O4' S2' O5' 113.4(9) . .
O6' S2' C48 99.2(9) . .
O4' S2' C48 107.7(9) . .
O5' S2' C48 104.1(7) . .
N4 C1 N1 119.3(5) . .
N4 C1 C2 119.9(5) . .
N1 C1 C2 120.4(5) . .
N3 C2 N2 119.2(5) . .
N3 C2 C1 120.5(5) . .
N2 C2 C1 119.8(5) . .
N2 C3 C4 129.9(5) . .
N2 C3 C8 108.5(5) . .
C4 C3 C8 121.6(6) . .
C5 C4 C3 116.5(6) . .
C4 C5 C6 122.8(7) . .
C7 C6 C5 120.0(7) . .
C8 C7 C6 118.7(7) . .
C7 C8 C3 120.4(6) . .
C7 C8 N3 131.8(6) . .
C3 C8 N3 107.8(5) . .
C10 C9 N4 132.0(5) . .
C10 C9 C14 120.1(5) . .
N4 C9 C14 107.9(5) . .
C11 C10 C9 118.7(6) . .
C10 C11 C12 121.2(6) . .
C13 C12 C11 121.6(6) . .
C12 C13 C14 117.8(6) . .
C13 C14 N1 131.7(5) . .
C13 C14 C9 120.6(5) . .
N1 C14 C9 107.6(5) . .
N5 C15 C16 123.2(5) . .
C17 C16 C15 120.4(5) . .
C16 C17 C18 116.5(5) . .
C16 C17 C25 126.6(5) . .
C18 C17 C25 116.8(5) . .
C19 C18 C17 119.8(5) . .
N5 C19 C18 122.2(5) . .
N6 C20 C21 123.3(5) . .
C22 C21 C20 119.6(5) . .
C21 C22 C23 117.0(5) . .
C21 C22 C26 124.2(5) . .
C23 C22 C26 118.5(5) . .
C24 C23 C22 120.7(5) . .
N6 C24 C23 121.7(5) . .
C17 C25 C26 118.8(4) . 3_565
C17 C25 C26 116.4(4) . .
C26 C25 C26 90.2(4) 3_565 .
C22 C26 C25 117.1(4) . 3_565
C22 C26 C25 114.4(4) . .
C25 C26 C25 89.8(4) 3_565 .
C28 C27 C31 110.2(6) . .
C28 C27 C32 127.0(7) . .
C31 C27 C32 122.8(7) . .
C28 C27 Ir1 71.0(3) . .
C31 C27 Ir1 69.5(3) . .
C32 C27 Ir1 127.6(5) . .
C27 C28 C29 106.5(6) . .
C27 C28 C33 127.1(7) . .
C29 C28 C33 126.4(7) . .
C27 C28 Ir1 70.5(3) . .
C29 C28 Ir1 70.4(4) . .
C33 C28 Ir1 126.3(5) . .
C30 C29 C28 108.7(6) . .
C30 C29 C34 126.0(7) . .
C28 C29 C34 125.0(8) . .
C30 C29 Ir1 70.2(3) . .
C28 C29 Ir1 70.8(3) . .
C34 C29 Ir1 129.9(5) . .
C29 C30 C31 109.1(6) . .
C29 C30 C35 126.7(7) . .
C31 C30 C35 124.1(7) . .
C29 C30 Ir1 71.4(4) . .
C31 C30 Ir1 70.0(3) . .
C35 C30 Ir1 126.2(4) . .
C30 C31 C27 105.4(6) . .
C30 C31 C36 127.1(6) . .
C27 C31 C36 126.6(6) . .
C30 C31 Ir1 70.6(3) . .
C27 C31 Ir1 71.2(3) . .
C36 C31 Ir1 131.1(4) . .
C41 C37 C38 107.9(7) . .
C41 C37 C42 124.9(8) . .
C38 C37 C42 127.1(8) . .
C41 C37 Ir2 70.6(4) . .
C38 C37 Ir2 71.0(4) . .
C42 C37 Ir2 125.6(5) . .
C37 C38 C39 107.5(6) . .
C37 C38 C43 127.7(8) . .
C39 C38 C43 124.8(9) . .
C37 C38 Ir2 70.7(4) . .
C39 C38 Ir2 69.5(3) . .
C43 C38 Ir2 123.7(5) . .
C40 C39 C38 107.4(7) . .
C40 C39 C44 126.3(8) . .
C38 C39 C44 125.7(8) . .
C40 C39 Ir2 71.9(4) . .
C38 C39 Ir2 71.2(4) . .
C44 C39 Ir2 129.3(5) . .
C39 C40 C41 109.3(6) . .
C39 C40 C45 126.6(7) . .
C41 C40 C45 124.1(7) . .
C39 C40 Ir2 70.4(3) . .
C41 C40 Ir2 70.5(3) . .
C45 C40 Ir2 125.2(5) . .
C37 C41 C40 107.8(6) . .
C37 C41 C46 126.2(7) . .
C40 C41 C46 125.5(7) . .
C37 C41 Ir2 71.1(4) . .
C40 C41 Ir2 71.0(3) . .
C46 C41 Ir2 129.7(5) . .
F2 C47 F1 104.5(10) . .
F2 C47 F3 105.7(8) . .
F1 C47 F3 106.5(9) . .
F2 C47 S1 113.5(7) . .
F1 C47 S1 113.5(7) . .
F3 C47 S1 112.4(8) . .
F6 C48 F5 101.0(10) . .
F6 C48 F4 112.3(8) . .
F5 C48 F4 106.9(8) . .
F6 C48 S2' 100.1(8) . .
F5 C48 S2' 122.5(7) . .
F4 C48 S2' 113.1(6) . .
F6 C48 S2 121.2(7) . .
F5 C48 S2 101.0(7) . .
F4 C48 S2 111.9(6) . .
S2' C48 S2 25.9(2) . .

loop_
_geom_bond_atom_site_label_1
_geom_bond_atom_site_label_2
_geom_bond_distance
_geom_bond_site_symmetry_2
Ir1 N5 2.131(4) .
Ir1 C31 2.141(6) .
Ir1 C30 2.149(6) .
Ir1 N1 2.159(4) .
Ir1 C27 2.164(5) .
Ir1 C29 2.166(6) .
Ir1 C28 2.170(6) .
Ir1 N2 2.175(5) .
Ir2 N6 2.115(4) .
Ir2 C39 2.135(6) .
Ir2 C41 2.148(6) .
Ir2 C40 2.154(6) .
Ir2 C37 2.154(6) .
Ir2 N4 2.155(5) .
Ir2 C38 2.159(6) .
Ir2 N3 2.173(5) .
N1 C1 1.323(7) .
N1 C14 1.403(7) .
N2 C2 1.333(7) .
N2 C3 1.401(8) .
N3 C2 1.314(7) .
N3 C8 1.407(7) .
N4 C1 1.322(7) .
N4 C9 1.412(7) .
N5 C15 1.328(7) .
N5 C19 1.344(7) .
N6 C20 1.337(7) .
N6 C24 1.363(7) .
S1 O3 1.415(6) .
S1 O2 1.421(7) .
S1 O1 1.426(7) .
S1 C47 1.794(12) .
F1 C47 1.346(12) .
F2 C47 1.325(12) .
F3 C47 1.347(12) .
F4 C48 1.304(9) .
F5 C48 1.294(11) .
F6 C48 1.235(10) .
S2 O6 1.351(15) .
S2 O4 1.369(17) .
S2 O5 1.438(15) .
S2 C48 1.884(9) .
S2' O6' 1.413(18) .
S2' O4' 1.429(18) .
S2' O5' 1.500(13) .
S2' C48 1.732(9) .
C1 C2 1.421(8) .
C3 C4 1.402(8) .
C3 C8 1.407(8) .
C4 C5 1.364(10) .
C5 C6 1.399(12) .
C6 C7 1.389(10) .
C7 C8 1.370(9) .
C9 C10 1.398(8) .
C9 C14 1.424(7) .
C10 C11 1.355(9) .
C11 C12 1.407(10) .
C12 C13 1.381(9) .
C13 C14 1.386(8) .
C15 C16 1.379(7) .
C16 C17 1.367(8) .
C17 C18 1.406(7) .
C17 C25 1.511(7) .
C18 C19 1.382(7) .
C20 C21 1.390(7) .
C21 C22 1.385(8) .
C22 C23 1.401(7) .
C22 C26 1.516(7) .
C23 C24 1.379(8) .
C25 C26 1.547(7) 3_565
C25 C26 1.599(7) .
C26 C25 1.547(7) 3_565
C27 C28 1.426(10) .
C27 C31 1.446(9) .
C27 C32 1.524(9) .
C28 C29 1.441(10) .
C28 C33 1.493(11) .
C29 C30 1.420(10) .
C29 C34 1.495(10) .
C30 C31 1.445(9) .
C30 C35 1.508(9) .
C31 C36 1.486(10) .
C37 C41 1.414(10) .
C37 C38 1.415(12) .
C37 C42 1.531(11) .
C38 C39 1.444(11) .
C38 C43 1.531(11) .
C39 C40 1.385(10) .
C39 C44 1.502(12) .
C40 C41 1.415(10) .
C40 C45 1.510(10) .
C41 C46 1.530(11) .
C49 O7 1.378(14) .
C50 O8 1.429(14) .

loop_
_platon_squeeze_void_nr
_platon_squeeze_void_average_x
_platon_squeeze_void_average_y
_platon_squeeze_void_average_z
_platon_squeeze_void_volume
_platon_squeeze_void_count_electrons
1 -0.019 0.000 0.000 457.3 128.0
2 -0.027 0.500 0.500 457.3 131.3
